data_2230854
loop_
_publ_author_name
'Zheng, Chang-Zheng'
'Wang, Liang'
'Liu, Juan'

_publ_section_title
;
 <i>trans</i>-Bis(<i>N</i>'-isopropylidenebenzohydrazidato-\k^2^<i>N</i>',<i>O</i>)bis(pyridine-\k<i>N</i>)nickel(II)
;
_journal_coeditor_code RZ2613
_journal_issue 7
_journal_name_full 'Acta Crystallographica Section E'
_journal_page_first m978
_journal_paper_doi 10.1107/S1600536811024214
_journal_volume 67
_journal_year 2011
_chemical_formula_iupac '[Ni (C10 H11 N2 O)2 (C5 H5 N)2]'
_chemical_formula_moiety 'C30 H32 N6 Ni O2'
_chemical_formula_sum 'C30 H32 N6 Ni O2'
_chemical_formula_weight 567.33
_chemical_name_systematic
;<i>trans</i>-Bis(<i>N</i>'-isopropylidenebenzohydrazidato-
\k^2^<i>N</i>',<i>O</i>)bis(pyridine-\k<i>N</i>)nickel(II)
;
_space_group_IT_number 15
_symmetry_cell_setting monoclinic
_symmetry_space_group_name_Hall '-C 2yc'
_symmetry_space_group_name_H-M 'C 1 2/c 1'
_atom_sites_solution_hydrogens geom
_atom_sites_solution_primary direct
_atom_sites_solution_secondary difmap
_audit_creation_method SHELXL-97
_cell_angle_alpha 90.00
_cell_angle_beta 109.924(5)
_cell_angle_gamma 90.00
_cell_formula_units_Z 4
_cell_length_a 15.419(5)
_cell_length_b 9.242(3)
_cell_length_c 21.295(9)
_cell_measurement_reflns_used 5423
_cell_measurement_temperature 298(2)
_cell_measurement_theta_max 28.51
_cell_measurement_theta_min 2.64
_cell_volume 2853.0(18)
_computing_cell_refinement '<i>SAINT</i> (Bruker, 1996)'
_computing_data_collection '<i>SMART</i> (Bruker, 1996)'
_computing_data_reduction '<i>SAINT</i> (Bruker, 1996)'
_computing_molecular_graphics '<i>SHELXTL</i> (Sheldrick, 2008)'
_computing_publication_material '<i>SHELXTL</i> (Sheldrick, 2008)'
_computing_structure_refinement '<i>SHELXL97</i> (Sheldrick, 2008)'
_computing_structure_solution '<i>SHELXS97</i> (Sheldrick, 2008)'
_diffrn_ambient_temperature 298(2)
_diffrn_measured_fraction_theta_full 0.997
_diffrn_measured_fraction_theta_max 0.997
_diffrn_measurement_device_type 'Bruker SMART CCD area-detector'
_diffrn_measurement_method '\f and \w'
_diffrn_radiation_monochromator graphite
_diffrn_radiation_source 'fine-focus sealed tube'
_diffrn_radiation_type MoK\a
_diffrn_radiation_wavelength 0.71073
_diffrn_reflns_av_R_equivalents 0.0185
_diffrn_reflns_av_sigmaI/netI 0.0178
_diffrn_reflns_limit_h_max 16
_diffrn_reflns_limit_h_min -18
_diffrn_reflns_limit_k_max 8
_diffrn_reflns_limit_k_min -10
_diffrn_reflns_limit_l_max 25
_diffrn_reflns_limit_l_min -24
_diffrn_reflns_number 7093
_diffrn_reflns_theta_full 25.05
_diffrn_reflns_theta_max 25.05
_diffrn_reflns_theta_min 2.03
_exptl_absorpt_coefficient_mu 0.717
_exptl_absorpt_correction_T_max 0.9188
_exptl_absorpt_correction_T_min 0.8524
_exptl_absorpt_correction_type multi-scan
_exptl_absorpt_process_details '(SADABS; Sheldrick, 1996)'
_exptl_crystal_colour red
_exptl_crystal_density_diffrn 1.321
_exptl_crystal_density_method 'not measured'
_exptl_crystal_description block
_exptl_crystal_F_000 1192
_exptl_crystal_size_max 0.23
_exptl_crystal_size_mid 0.14
_exptl_crystal_size_min 0.12
_refine_diff_density_max 0.239
_refine_diff_density_min -0.319
_refine_ls_extinction_coef 0.0113(15)
_refine_ls_extinction_method '<i>SHELXL97</i> (Sheldrick, 2008)'
_refine_ls_goodness_of_fit_ref 1.102
_refine_ls_hydrogen_treatment constr
_refine_ls_matrix_type full
_refine_ls_number_parameters 178
_refine_ls_number_reflns 2514
_refine_ls_number_restraints 0
_refine_ls_restrained_S_all 1.102
_refine_ls_R_factor_all 0.0320
_refine_ls_R_factor_gt 0.0284
_refine_ls_shift/su_max 0.000
_refine_ls_shift/su_mean 0.000
_refine_ls_structure_factor_coef Fsqd
_refine_ls_weighting_details 'calc w=1/[\s^2^(Fo^2^)+(0.0334P)^2^+2.5175P] where P=(Fo^2^+2Fc^2^)/3'
_refine_ls_weighting_scheme calc
_refine_ls_wR_factor_gt 0.0746
_refine_ls_wR_factor_ref 0.0775
_reflns_number_gt 2285
_reflns_number_total 2514
_reflns_threshold_expression I>2sigma(I)
_cod_data_source_file rz2613.cif
_cod_data_source_block I
_cod_original_cell_volume 2853.1(18)
_cod_original_sg_symbol_H-M 'C 2/c'
_cod_database_code 2230854
_cod_database_fobs_code 2230854

loop_
_symmetry_equiv_pos_as_xyz
'x, y, z'
'-x, y, -z+1/2'
'x+1/2, y+1/2, z'
'-x+1/2, y+1/2, -z+1/2'
'-x, -y, -z'
'x, -y, z-1/2'
'-x+1/2, -y+1/2, -z'
'x+1/2, -y+1/2, z-1/2'

loop_
_atom_site_type_symbol
_atom_site_label
_atom_site_fract_x
_atom_site_fract_y
_atom_site_fract_z
_atom_site_U_iso_or_equiv
_atom_site_adp_type
_atom_site_calc_flag
_atom_site_refinement_flags
_atom_site_occupancy
_atom_site_symmetry_multiplicity
_atom_site_disorder_assembly
_atom_site_disorder_group
Ni Ni1 0.0000 0.5000 0.0000 0.03337(12) Uani d S 1 2 . .
O O1 0.12440(8) 0.44811(14) 0.06671(6) 0.0385(3) Uani d . 1 1 . .
N N1 0.04126(10) 0.34430(16) 0.12653(8) 0.0393(4) Uani d . 1 1 . .
N N2 -0.03583(10) 0.40836(16) 0.07882(7) 0.0375(3) Uani d . 1 1 . .
N N3 0.00804(10) 0.71169(16) 0.04278(7) 0.0383(3) Uani d . 1 1 . .
C C1 0.28411(15) 0.3172(3) 0.14883(12) 0.0636(6) Uani d . 1 1 . .
H H1 0.2865 0.3759 0.1140 0.076 Uiso calc R 1 1 . .
C C2 0.36373(18) 0.2488(4) 0.18906(15) 0.0871(9) Uani d . 1 1 . .
H H2 0.4190 0.2619 0.1812 0.104 Uiso calc R 1 1 . .
C C3 0.36080(19) 0.1624(3) 0.23998(14) 0.0788(8) Uani d . 1 1 . .
H H3 0.4138 0.1154 0.2668 0.095 Uiso calc R 1 1 . .
C C4 0.27956(18) 0.1450(3) 0.25151(12) 0.0665(7) Uani d . 1 1 . .
H H4 0.2775 0.0861 0.2864 0.080 Uiso calc R 1 1 . .
C C5 0.20085(15) 0.2138(2) 0.21199(10) 0.0504(5) Uani d . 1 1 . .
H H5 0.1462 0.2020 0.2208 0.061 Uiso calc R 1 1 . .
C C6 0.20201(13) 0.2999(2) 0.15964(9) 0.0397(4) Uani d . 1 1 . .
C C7 0.11672(12) 0.37097(18) 0.11420(9) 0.0348(4) Uani d . 1 1 . .
C C8 -0.11104(14) 0.3927(2) 0.09097(10) 0.0474(5) Uani d . 1 1 . .
C C9 -0.11699(18) 0.3144(3) 0.15068(13) 0.0741(8) Uani d . 1 1 . .
H H9A -0.1454 0.2217 0.1373 0.111 Uiso calc R 1 1 . .
H H9B -0.1534 0.3699 0.1707 0.111 Uiso calc R 1 1 . .
H H9C -0.0561 0.3012 0.1825 0.111 Uiso calc R 1 1 . .
C C10 -0.19837(15) 0.4545(3) 0.04456(13) 0.0654(6) Uani d . 1 1 . .
H H10A -0.1871 0.4978 0.0071 0.098 Uiso calc R 1 1 . .
H H10B -0.2210 0.5267 0.0675 0.098 Uiso calc R 1 1 . .
H H10C -0.2434 0.3790 0.0291 0.098 Uiso calc R 1 1 . .
C C11 0.08853(14) 0.7625(2) 0.08221(11) 0.0529(5) Uani d . 1 1 . .
H H11 0.1406 0.7046 0.0902 0.063 Uiso calc R 1 1 . .
C C12 0.09888(16) 0.8958(2) 0.11177(13) 0.0646(6) Uani d . 1 1 . .
H H12 0.1566 0.9265 0.1397 0.078 Uiso calc R 1 1 . .
C C13 0.02369(17) 0.9830(2) 0.09987(12) 0.0551(6) Uani d . 1 1 . .
H H13 0.0289 1.0742 0.1193 0.066 Uiso calc R 1 1 . .
C C14 -0.05893(15) 0.9331(2) 0.05897(12) 0.0554(5) Uani d . 1 1 . .
H H14 -0.1115 0.9902 0.0496 0.066 Uiso calc R 1 1 . .
C C15 -0.06440(14) 0.7977(2) 0.03149(11) 0.0497(5) Uani d . 1 1 . .
H H15 -0.1216 0.7648 0.0037 0.060 Uiso calc R 1 1 . .

loop_
_atom_site_aniso_label
_atom_site_aniso_U_11
_atom_site_aniso_U_22
_atom_site_aniso_U_33
_atom_site_aniso_U_12
_atom_site_aniso_U_13
_atom_site_aniso_U_23
Ni1 0.02844(18) 0.03087(18) 0.03696(19) 0.00162(12) 0.00618(13) 0.00258(13)
O1 0.0330(6) 0.0372(7) 0.0409(7) 0.0014(5) 0.0068(5) 0.0065(6)
N1 0.0378(8) 0.0370(8) 0.0406(8) 0.0051(7) 0.0101(7) 0.0043(7)
N2 0.0345(8) 0.0331(8) 0.0427(8) 0.0019(6) 0.0106(7) 0.0009(6)
N3 0.0373(8) 0.0346(8) 0.0404(8) -0.0003(7) 0.0099(7) 0.0009(6)
C1 0.0458(12) 0.0827(17) 0.0591(14) 0.0196(12) 0.0138(10) 0.0214(12)
C2 0.0473(14) 0.126(3) 0.0819(19) 0.0321(16) 0.0147(13) 0.0277(19)
C3 0.0627(16) 0.0872(19) 0.0689(17) 0.0342(14) -0.0003(13) 0.0178(14)
C4 0.0732(17) 0.0562(14) 0.0525(13) 0.0089(12) -0.0014(12) 0.0165(11)
C5 0.0527(12) 0.0444(11) 0.0458(11) 0.0008(10) 0.0061(9) 0.0033(9)
C6 0.0409(10) 0.0333(9) 0.0375(10) 0.0046(8) 0.0039(8) -0.0028(7)
C7 0.0371(9) 0.0268(9) 0.0354(9) 0.0020(7) 0.0059(7) -0.0035(7)
C8 0.0410(10) 0.0492(11) 0.0549(12) 0.0033(9) 0.0201(9) 0.0051(9)
C9 0.0614(15) 0.094(2) 0.0782(17) 0.0140(14) 0.0386(13) 0.0308(15)
C10 0.0394(11) 0.0851(17) 0.0734(16) 0.0077(12) 0.0213(11) 0.0201(14)
C11 0.0404(11) 0.0412(11) 0.0693(14) 0.0015(9) 0.0087(10) -0.0077(10)
C12 0.0497(13) 0.0499(13) 0.0834(17) -0.0085(10) 0.0086(12) -0.0191(12)
C13 0.0625(14) 0.0358(11) 0.0698(15) -0.0047(10) 0.0261(12) -0.0104(10)
C14 0.0507(12) 0.0463(12) 0.0691(14) 0.0106(10) 0.0204(11) -0.0057(11)
C15 0.0387(10) 0.0480(11) 0.0577(12) 0.0028(9) 0.0104(9) -0.0089(10)

loop_
_atom_type_symbol
_atom_type_description
_atom_type_scat_dispersion_real
_atom_type_scat_dispersion_imag
_atom_type_scat_source
C C 0.0033 0.0016 'International Tables Vol C Tables 4.2.6.8 and 6.1.1.4'
H H 0.0000 0.0000 'International Tables Vol C Tables 4.2.6.8 and 6.1.1.4'
N N 0.0061 0.0033 'International Tables Vol C Tables 4.2.6.8 and 6.1.1.4'
O O 0.0106 0.0060 'International Tables Vol C Tables 4.2.6.8 and 6.1.1.4'
Ni Ni 0.3393 1.1124 'International Tables Vol C Tables 4.2.6.8 and 6.1.1.4'

loop_
_geom_angle_atom_site_label_1
_geom_angle_atom_site_label_2
_geom_angle_atom_site_label_3
_geom_angle_site_symmetry_1
_geom_angle_site_symmetry_3
_geom_angle
_geom_angle_publ_flag
O1 Ni1 O1 5_565 . 180.00(9) ?
O1 Ni1 N2 5_565 . 102.19(6) ?
O1 Ni1 N2 . . 77.81(6) ?
O1 Ni1 N2 5_565 5_565 77.81(6) ?
O1 Ni1 N2 . 5_565 102.19(6) ?
N2 Ni1 N2 . 5_565 180.00(8) ?
O1 Ni1 N3 5_565 . 89.18(6) ?
O1 Ni1 N3 . . 90.82(6) ?
N2 Ni1 N3 . . 91.21(6) ?
N2 Ni1 N3 5_565 . 88.79(6) ?
O1 Ni1 N3 5_565 5_565 90.82(6) ?
O1 Ni1 N3 . 5_565 89.18(6) ?
N2 Ni1 N3 . 5_565 88.79(6) ?
N2 Ni1 N3 5_565 5_565 91.21(6) ?
N3 Ni1 N3 . 5_565 180.00(8) ?
C7 O1 Ni1 . . 111.61(11) ?
C7 N1 N2 . . 111.65(14) ?
C8 N2 N1 . . 114.09(16) ?
C8 N2 Ni1 . . 134.88(14) ?
N1 N2 Ni1 . . 110.93(11) ?
C15 N3 C11 . . 116.89(17) ?
C15 N3 Ni1 . . 123.21(13) ?
C11 N3 Ni1 . . 119.90(13) ?
C6 C1 C2 . . 121.1(2) ?
C6 C1 H1 . . 119.5 ?
C2 C1 H1 . . 119.5 ?
C3 C2 C1 . . 119.8(3) ?
C3 C2 H2 . . 120.1 ?
C1 C2 H2 . . 120.1 ?
C2 C3 C4 . . 119.6(2) ?
C2 C3 H3 . . 120.2 ?
C4 C3 H3 . . 120.2 ?
C3 C4 C5 . . 120.5(2) ?
C3 C4 H4 . . 119.7 ?
C5 C4 H4 . . 119.7 ?
C6 C5 C4 . . 120.8(2) ?
C6 C5 H5 . . 119.6 ?
C4 C5 H5 . . 119.6 ?
C1 C6 C5 . . 118.16(19) ?
C1 C6 C7 . . 119.95(18) ?
C5 C6 C7 . . 121.87(18) ?
O1 C7 N1 . . 126.67(16) ?
O1 C7 C6 . . 117.41(16) ?
N1 C7 C6 . . 115.89(16) ?
N2 C8 C10 . . 120.02(18) ?
N2 C8 C9 . . 123.37(19) ?
C10 C8 C9 . . 116.61(18) ?
C8 C9 H9A . . 109.5 ?
C8 C9 H9B . . 109.5 ?
H9A C9 H9B . . 109.5 ?
C8 C9 H9C . . 109.5 ?
H9A C9 H9C . . 109.5 ?
H9B C9 H9C . . 109.5 ?
C8 C10 H10A . . 109.5 ?
C8 C10 H10B . . 109.5 ?
H10A C10 H10B . . 109.5 ?
C8 C10 H10C . . 109.5 ?
H10A C10 H10C . . 109.5 ?
H10B C10 H10C . . 109.5 ?
N3 C11 C12 . . 123.2(2) ?
N3 C11 H11 . . 118.4 ?
C12 C11 H11 . . 118.4 ?
C13 C12 C11 . . 119.3(2) ?
C13 C12 H12 . . 120.4 ?
C11 C12 H12 . . 120.4 ?
C14 C13 C12 . . 118.2(2) ?
C14 C13 H13 . . 120.9 ?
C12 C13 H13 . . 120.9 ?
C13 C14 C15 . . 119.5(2) ?
C13 C14 H14 . . 120.3 ?
C15 C14 H14 . . 120.3 ?
N3 C15 C14 . . 123.00(19) ?
N3 C15 H15 . . 118.5 ?
C14 C15 H15 . . 118.5 ?

loop_
_geom_bond_atom_site_label_1
_geom_bond_atom_site_label_2
_geom_bond_site_symmetry_2
_geom_bond_distance
_geom_bond_publ_flag
Ni1 O1 5_565 2.0175(13) ?
Ni1 O1 . 2.0175(13) ?
Ni1 N2 . 2.1148(16) ?
Ni1 N2 5_565 2.1148(16) ?
Ni1 N3 . 2.1439(16) ?
Ni1 N3 5_565 2.1439(16) ?
O1 C7 . 1.275(2) ?
N1 C7 . 1.301(2) ?
N1 N2 . 1.404(2) ?
N2 C8 . 1.279(2) ?
N3 C15 . 1.325(2) ?
N3 C11 . 1.325(2) ?
C1 C6 . 1.371(3) ?
C1 C2 . 1.387(3) ?
C1 H1 . 0.9300 ?
C2 C3 . 1.360(4) ?
C2 H2 . 0.9300 ?
C3 C4 . 1.366(4) ?
C3 H3 . 0.9300 ?
C4 C5 . 1.375(3) ?
C4 H4 . 0.9300 ?
C5 C6 . 1.374(3) ?
C5 H5 . 0.9300 ?
C6 C7 . 1.493(2) ?
C8 C10 . 1.486(3) ?
C8 C9 . 1.493(3) ?
C9 H9A . 0.9600 ?
C9 H9B . 0.9600 ?
C9 H9C . 0.9600 ?
C10 H10A . 0.9600 ?
C10 H10B . 0.9600 ?
C10 H10C . 0.9600 ?
C11 C12 . 1.368(3) ?
C11 H11 . 0.9300 ?
C12 C13 . 1.363(3) ?
C12 H12 . 0.9300 ?
C13 C14 . 1.356(3) ?
C13 H13 . 0.9300 ?
C14 C15 . 1.372(3) ?
C14 H14 . 0.9300 ?
C15 H15 . 0.9300 ?

loop_
_geom_hbond_atom_site_label_D
_geom_hbond_atom_site_label_H
_geom_hbond_atom_site_label_A
_geom_hbond_site_symmetry_A
_geom_hbond_distance_DH
_geom_hbond_distance_HA
_geom_hbond_distance_DA
_geom_hbond_angle_DHA
C13 H13 N1 1_565 0.93 2.50 3.382(3) 157

loop_
_geom_torsion_atom_site_label_1
_geom_torsion_atom_site_label_2
_geom_torsion_atom_site_label_3
_geom_torsion_atom_site_label_4
_geom_torsion_site_symmetry_1
_geom_torsion_site_symmetry_2
_geom_torsion_site_symmetry_3
_geom_torsion_site_symmetry_4
_geom_torsion
_geom_torsion_publ_flag
N2 Ni1 O1 C7 . . . . 9.82(11) ?
N2 Ni1 O1 C7 5_565 . . . -170.18(11) ?
N3 Ni1 O1 C7 . . . . 100.88(12) ?
N3 Ni1 O1 C7 5_565 . . . -79.12(12) ?
C7 N1 N2 C8 . . . . -175.97(16) ?
C7 N1 N2 Ni1 . . . . 7.01(17) ?
O1 Ni1 N2 C8 5_565 . . . -5.3(2) ?
O1 Ni1 N2 C8 . . . . 174.7(2) ?
N3 Ni1 N2 C8 . . . . 84.12(19) ?
N3 Ni1 N2 C8 5_565 . . . -95.88(19) ?
O1 Ni1 N2 N1 5_565 . . . 170.85(10) ?
O1 Ni1 N2 N1 . . . . -9.15(10) ?
N3 Ni1 N2 N1 . . . . -99.72(11) ?
N3 Ni1 N2 N1 5_565 . . . 80.28(11) ?
O1 Ni1 N3 C15 5_565 . . . 16.25(16) ?
O1 Ni1 N3 C15 . . . . -163.75(16) ?
N2 Ni1 N3 C15 . . . . -85.93(16) ?
N2 Ni1 N3 C15 5_565 . . . 94.07(16) ?
O1 Ni1 N3 C11 5_565 . . . -163.18(16) ?
O1 Ni1 N3 C11 . . . . 16.82(16) ?
N2 Ni1 N3 C11 . . . . 94.64(16) ?
N2 Ni1 N3 C11 5_565 . . . -85.36(16) ?
C6 C1 C2 C3 . . . . 0.3(5) ?
C1 C2 C3 C4 . . . . -0.7(5) ?
C2 C3 C4 C5 . . . . 0.1(4) ?
C3 C4 C5 C6 . . . . 0.8(4) ?
C2 C1 C6 C5 . . . . 0.7(4) ?
C2 C1 C6 C7 . . . . -178.0(2) ?
C4 C5 C6 C1 . . . . -1.2(3) ?
C4 C5 C6 C7 . . . . 177.42(19) ?
Ni1 O1 C7 N1 . . . . -10.2(2) ?
Ni1 O1 C7 C6 . . . . 168.00(12) ?
N2 N1 C7 O1 . . . . 1.9(2) ?
N2 N1 C7 C6 . . . . -176.30(14) ?
C1 C6 C7 O1 . . . . -0.9(3) ?
C5 C6 C7 O1 . . . . -179.55(17) ?
C1 C6 C7 N1 . . . . 177.46(19) ?
C5 C6 C7 N1 . . . . -1.2(3) ?
N1 N2 C8 C10 . . . . -179.78(19) ?
Ni1 N2 C8 C10 . . . . -3.7(3) ?
N1 N2 C8 C9 . . . . 0.4(3) ?
Ni1 N2 C8 C9 . . . . 176.48(18) ?
C15 N3 C11 C12 . . . . 1.2(3) ?
Ni1 N3 C11 C12 . . . . -179.37(19) ?
N3 C11 C12 C13 . . . . -1.0(4) ?
C11 C12 C13 C14 . . . . 0.2(4) ?
C12 C13 C14 C15 . . . . 0.4(4) ?
C11 N3 C15 C14 . . . . -0.5(3) ?
Ni1 N3 C15 C14 . . . . -179.99(17) ?
C13 C14 C15 N3 . . . . -0.2(4) ?
